data_5000316
_chemical_formula_moiety ?
_chemical_formula_sum 'C105 H95 Br4 Cl2 Mn6 N O16'
_chemical_formula_weight 2347.06
_space_group_IT_number 14
_symmetry_cell_setting monoclinic
_symmetry_space_group_name_Hall '-P 2ybc'
_symmetry_space_group_name_H-M 'P 1 21/c 1'
_audit_creation_method 'minor manual editing of SDT2CIF v. 1.0 BETA  output'
_cell_angle_alpha 90
_cell_angle_beta 100.88(2)
_cell_angle_gamma 90
_cell_formula_units_Z 4
_cell_length_a 17.180(7)
_cell_length_b 18.454(7)
_cell_length_c 34.636(14)
_cell_measurement_reflns_used 38
_cell_measurement_temperature ?
_cell_measurement_theta_max 12.15
_cell_measurement_theta_min 9.62
_cell_volume 10784(8)
_diffrn_ambient_temperature ?
_diffrn_detector_area_resol_mean ?
_diffrn_measured_fraction_theta_full 0
_diffrn_measured_fraction_theta_max 1
_diffrn_measurement_device_type 'refurbished Picker diffractometer'
_diffrn_measurement_method '\q/2\q scans'
_diffrn_radiation_type 'Mo K\a'
_diffrn_radiation_wavelength 0.71069
_diffrn_reflns_av_R_equivalents 0.255
_diffrn_reflns_limit_h_max 2
_diffrn_reflns_limit_h_min -18
_diffrn_reflns_limit_k_max 19
_diffrn_reflns_limit_k_min 0
_diffrn_reflns_limit_l_max 37
_diffrn_reflns_limit_l_min -37
_diffrn_reflns_number 16106
_diffrn_reflns_theta_full 0
_diffrn_reflns_theta_max 22.5094
_diffrn_reflns_theta_min 3.06356
_diffrn_standards_decay_% -1.8
_diffrn_standards_interval_count 300
_diffrn_standards_number 4
_exptl_absorpt_coefficient_mu 2.278
_exptl_absorpt_correction_T_max ?
_exptl_absorpt_correction_T_min ?
_exptl_absorpt_correction_type none
_exptl_absorpt_process_details none
_exptl_crystal_colour ?
_exptl_crystal_density_diffrn 1.446
_exptl_crystal_density_meas ?
_exptl_crystal_density_method 'not measured'
_exptl_crystal_description ?
_exptl_crystal_F_000 4736
_exptl_crystal_size_max ?
_exptl_crystal_size_mid ?
_exptl_crystal_size_min ?
_refine_diff_density_max 1.62
_refine_diff_density_min -1.44
_refine_ls_abs_structure_details none
_refine_ls_abs_structure_Flack ?
_refine_ls_extinction_coef 0.000000005(10)
_refine_ls_extinction_expression
;
Larson, A. C. (1967).  Acta Cryst. 23, p. 664.  Eq. (3)
;
_refine_ls_extinction_method Zachariasen
_refine_ls_goodness_of_fit_ref 1.5171
_refine_ls_hydrogen_treatment ?
_refine_ls_matrix_type full
_refine_ls_number_parameters 637
_refine_ls_number_reflns 6055
_refine_ls_R_factor_gt 0.1275
_refine_ls_shift/su_max 0.1412
_refine_ls_structure_factor_coef F
_refine_ls_weighting_details w^-1^=\s^2^(F)+(.03F)^2^
_refine_ls_weighting_scheme calc
_refine_ls_wR_factor_ref 0.077
_reflns_number_gt 4461
_reflns_number_total 14061
_reflns_threshold_expression F^2^>2.33\s(F^2^)
_cod_original_sg_symbol_H-M 'P 21/c'
_cod_original_formula_sum 'C105 H95 Br4 Cl2 Mn6 N1 O16'
_cod_database_code 5000316

loop_
_symmetry_equiv_pos_as_xyz
x,y,z
-x,1/2+y,1/2-z
x,1/2-y,1/2+z
-x,-y,-z

loop_
_atom_site_label
_atom_site_type_symbol
_atom_site_fract_x
_atom_site_fract_y
_atom_site_fract_z
_atom_site_U_iso_or_equiv
_atom_site_adp_type
_atom_site_occupancy
_atom_site_disorder_group
_atom_site_disorder_assembly
MN1 MN 0.1293(2) 0.2357(2) 0.37851(13) 0.0203(17) Uani 1 0 .
MN2 MN 0.2618(2) 0.2858(2) 0.33003(13) 0.0215(17) Uani 1 0 .
MN3 MN 0.2313(2) 0.1159(2) 0.34238(14) 0.0240(18) Uani 1 0 .
MN4 MN 0.2613(2) 0.1418(2) 0.43613(13) 0.0206(17) Uani 1 0 .
MN5 MN 0.3919(2) 0.1908(2) 0.38698(13) 0.0226(18) Uani 1 0 .
MN6 MN 0.2922(2) 0.3117(2) 0.42275(13) 0.0211(17) Uani 1 0 .
BR7 BR 0.12178(16) 0.21007(16) 0.29851(9) 0.0257(12) Uani 1 0 .
BR8 BR 0.17426(16) 0.25906(17) 0.45915(9) 0.0279(12) Uani 1 0 .
BR9 BR 0.34604(16) 0.04883(16) 0.39796(10) 0.0280(12) Uani 1 0 .
BR10 BR 0.40029(16) 0.34143(17) 0.37485(10) 0.0325(13) Uani 1 0 .
O11 O 0.1939(9) 0.1495(9) 0.3857(5) 0.024(5) Uiso 1 0 .
O12 O 0.2179(8) 0.2950(9) 0.3737(5) 0.015(5) Uiso 1 0 .
O13 O 0.3298(9) 0.2119(9) 0.4234(5) 0.023(5) Uiso 1 0 .
O14 O 0.3017(9) 0.1934(9) 0.3444(5) 0.026(5) Uiso 1 0 .
O15 O 0.0390(10) 0.1775(10) 0.3825(5) 0.032(5) Uiso 1 0 .
C16 C 0.9607(14) 0.1933(15) 0.3723(8) 0.019(7) Uiso 1 0 .
C17 C 0.9392(14) 0.2624(15) 0.3608(7) 0.017(7) Uiso 1 0 .
C18 C 0.9854(16) 0.3188(16) 0.3582(8) 0.029(8) Uiso 1 0 .
O19 O 0.0628(9) 0.3197(9) 0.3676(5) 0.020(5) Uiso 1 0 .
C20 C 0.9090(15) 0.1335(15) 0.3746(8) 0.024(8) Uiso 1 0 .
C21 C 0.9311(13) 0.0644(14) 0.3629(7) 0.012(7) Uiso 1 0 .
C22 C 0.8812(13) 0.0057(13) 0.3647(7) 0.006(6) Uiso 1 0 .
C23 C 0.8097(14) 0.0131(15) 0.3758(8) 0.018(7) Uiso 1 0 .
C24 C 0.7897(16) 0.0824(17) 0.3889(9) 0.035(9) Uiso 1 0 .
C25 C 0.8369(14) 0.1430(14) 0.3855(8) 0.021(7) Uiso 1 0 .
C26 C 0.7554(15) 0.9500(15) 0.3783(8) 0.028(8) Uiso 1 0 .
C27 C 0.9521(16) 0.3903(16) 0.3421(9) 0.032(8) Uiso 1 0 .
C28 C 0.9983(15) 0.4379(15) 0.3281(8) 0.026(8) Uiso 1 0 .
C29 C 0.9691(18) 0.5087(18) 0.3110(10) 0.051(10) Uiso 1 0 .
C30 C 0.8944(18) 0.5260(17) 0.3153(9) 0.042(9) Uiso 1 0 .
C31 C 0.8467(17) 0.4840(17) 0.3332(9) 0.038(9) Uiso 1 0 .
C32 C 0.8778(17) 0.4137(18) 0.3468(9) 0.045(10) Uiso 1 0 .
C33 C 0.8613(17) 0.5979(18) 0.3011(10) 0.054(10) Uiso 1 0 .
O34 O 0.2997(8) 0.2733(9) 0.2825(5) 0.018(5) Uiso 1 0 .
C35 C 0.2971(13) 0.3136(14) 0.2531(7) 0.013(7) Uiso 1 0 .
C36 C 0.2619(13) 0.3826(14) 0.2513(7) 0.013(7) Uiso 1 0 .
C37 C 0.2279(13) 0.4130(13) 0.2796(8) 0.008(7) Uiso 1 0 .
O38 O 0.2254(9) 0.3806(9) 0.3122(5) 0.019(5) Uiso 1 0 .
C39 C 0.3250(12) 0.2790(13) 0.2185(7) 0.006(6) Uiso 1 0 .
C40 C 0.3261(13) 0.2052(13) 0.2163(7) 0.007(6) Uiso 1 0 .
C41 C 0.3538(15) 0.1713(15) 0.1862(9) 0.031(8) Uiso 1 0 .
C42 C 0.3802(16) 0.2111(16) 0.1577(9) 0.034(8) Uiso 1 0 .
C43 C 0.3809(16) 0.2882(17) 0.1590(9) 0.037(9) Uiso 1 0 .
C44 C 0.3523(14) 0.3175(14) 0.1895(8) 0.025(8) Uiso 1 0 .
C45 C 0.4145(19) 0.1730(19) 0.1250(11) 0.073(12) Uiso 1 0 .
C46 C 0.1962(14) 0.4890(15) 0.2795(9) 0.023(8) Uiso 1 0 .
C47 C 0.1902(15) 0.5251(15) 0.3129(8) 0.024(8) Uiso 1 0 .
C48 C 0.1606(15) 0.5932(15) 0.3125(8) 0.026(8) Uiso 1 0 .
C49 C 0.1324(15) 0.6274(15) 0.2753(9) 0.023(8) Uiso 1 0 .
C50 C 0.1364(15) 0.5959(16) 0.2438(9) 0.032(8) Uiso 1 0 .
C51 C 0.1642(16) 0.5216(16) 0.2428(9) 0.034(9) Uiso 1 0 .
C52 C 0.1007(16) 0.7029(17) 0.2753(9) 0.046(9) Uiso 1 0 .
O53 O 0.1579(10) 0.0359(10) 0.3365(6) 0.035(6) Uiso 1 0 .
C54 C 0.1529(15) 0.9816(15) 0.3129(8) 0.020(7) Uiso 1 0 .
C55 C 0.2045(16) 0.9702(15) 0.2880(9) 0.031(8) Uiso 1 0 .
C56 C 0.2673(15) 0.0130(16) 0.2840(8) 0.025(8) Uiso 1 0 .
O57 O 0.2760(10) 0.0798(10) 0.3018(5) 0.029(5) Uiso 1 0 .
C58 C 0.0883(16) 0.9312(16) 0.3165(9) 0.029(8) Uiso 1 0 .
C59 C 0.0671(15) 0.9152(15) 0.3484(9) 0.028(8) Uiso 1 0 .
C60 C 0.0080(16) 0.8654(15) 0.3534(8) 0.030(8) Uiso 1 0 .
C61 C 0.9662(17) 0.8345(17) 0.3181(10) 0.040(9) Uiso 1 0 .
C62 C 0.9861(16) 0.8541(16) 0.2859(9) 0.033(8) Uiso 1 0 .
C63 C 0.0477(19) 0.8988(19) 0.2814(10) 0.060(11) Uiso 1 0 .
C64 C 0.8981(17) 0.7866(18) 0.3214(9) 0.050(10) Uiso 1 0 .
C65 C 0.3319(16) 0.9974(16) 0.2611(9) 0.031(8) Uiso 1 0 .
C66 C 0.3998(16) 0.0373(15) 0.2676(8) 0.028(8) Uiso 1 0 .
C67 C 0.4637(18) 0.0222(18) 0.2492(10) 0.051(10) Uiso 1 0 .
C68 C 0.454(2) 0.963(2) 0.2258(11) 0.070(12) Uiso 1 0 .
C69 C 0.387(2) 0.919(2) 0.2210(11) 0.077(13) Uiso 1 0 .
C70 C 0.3261(18) 0.9370(18) 0.2385(10) 0.052(10) Uiso 1 0 .
C71 C 0.524(2) 0.942(2) 0.2062(11) 0.076(13) Uiso 1 0 .
O72 O 0.1920(9) 0.0703(9) 0.4499(5) 0.027(5) Uiso 1 0 .
C73 C 0.1982(14) 0.0285(13) 0.4812(7) 0.010(7) Uiso 1 0 .
C74 C 0.2624(14) 0.0330(14) 0.5108(8) 0.020(7) Uiso 1 0 .
C75 C 0.3244(16) 0.0803(16) 0.5108(9) 0.033(9) Uiso 1 0 .
O76 O 0.3288(10) 0.1296(10) 0.4862(6) 0.028(5) Uiso 1 0 .
C77 C 0.1283(17) 0.9817(16) 0.4826(9) 0.036(9) Uiso 1 0 .
C78 C 0.0614(17) 0.9874(16) 0.4510(9) 0.038(9) Uiso 1 0 .
C79 C 0.9958(16) 0.9435(17) 0.4525(9) 0.041(9) Uiso 1 0 .
C80 C 0.0013(15) 0.8881(15) 0.4798(8) 0.025(8) Uiso 1 0 .
C81 C 0.0623(17) 0.8824(17) 0.5085(9) 0.037(9) Uiso 1 0 .
C82 C 0.1269(16) 0.9261(17) 0.5105(9) 0.040(9) Uiso 1 0 .
C83 C 0.9277(17) 0.8439(18) 0.4780(9) 0.050(10) Uiso 1 0 .
C84 C 0.3947(14) 0.0840(14) 0.5491(8) 0.013(7) Uiso 1 0 .
C85 C 0.4351(15) 0.1479(15) 0.5551(8) 0.026(8) Uiso 1 0 .
C86 C 0.4939(14) 0.1559(15) 0.5873(8) 0.019(7) Uiso 1 0 .
C87 C 0.5104(16) 0.0970(16) 0.6142(9) 0.030(8) Uiso 1 0 .
C88 C 0.4672(17) 0.0353(17) 0.6062(9) 0.041(9) Uiso 1 0 .
C89 C 0.4065(16) 0.0279(16) 0.5746(9) 0.032(9) Uiso 1 0 .
C90 C 0.5735(16) 0.1065(16) 0.6504(9) 0.039(9) Uiso 1 0 .
O91 O 0.4823(9) 0.1798(9) 0.4291(5) 0.023(5) Uiso 1 0 .
C92 C 0.5564(15) 0.1813(15) 0.4264(8) 0.025(8) Uiso 1 0 .
C93 C 0.5840(15) 0.1856(15) 0.3912(9) 0.030(8) Uiso 1 0 .
C94 C 0.5368(17) 0.1846(16) 0.3549(9) 0.034(9) Uiso 1 0 .
O95 O 0.4574(10) 0.1794(10) 0.3505(5) 0.036(6) Uiso 1 0 .
C96 C 0.6071(16) 0.1668(16) 0.4671(9) 0.034(9) Uiso 1 0 .
C97 C 0.5824(14) 0.1315(14) 0.4945(8) 0.015(7) Uiso 1 0 .
C98 C 0.6301(16) 0.1203(15) 0.5319(9) 0.031(8) Uiso 1 0 .
C99 C 0.7097(15) 0.1448(14) 0.5373(8) 0.020(7) Uiso 1 0 .
C100 C 0.7370(16) 0.1827(16) 0.5083(9) 0.040(9) Uiso 1 0 .
C101 C 0.6906(17) 0.1948(17) 0.4717(9) 0.046(10) Uiso 1 0 .
C102 C 0.7585(16) 0.1325(16) 0.5779(9) 0.042(9) Uiso 1 0 .
C103 C 0.5635(18) 0.1915(17) 0.3184(10) 0.043(9) Uiso 1 0 .
C104 C 0.5183(15) 0.2148(15) 0.2834(9) 0.029(8) Uiso 1 0 .
C105 C 0.5428(17) 0.2199(16) 0.2489(9) 0.039(9) Uiso 1 0 .
C106 C 0.619(2) 0.214(2) 0.2461(13) 0.089(14) Uiso 1 0 .
C107 C 0.671(2) 0.194(2) 0.2821(14) 0.097(15) Uiso 1 0 .
C108 C 0.645(3) 0.187(2) 0.3176(13) 0.104(16) Uiso 1 0 .
C109 C 0.655(2) 0.214(2) 0.2118(13) 0.104(15) Uiso 1 0 .
O110 O 0.3683(10) 0.3333(10) 0.4692(6) 0.035(6) Uiso 1 0 .
C111 C 0.3835(14) 0.3911(15) 0.4875(8) 0.014(7) Uiso 1 0 .
C112 C 0.3368(16) 0.4489(16) 0.4818(9) 0.029(8) Uiso 1 0 .
C113 C 0.2718(15) 0.4514(15) 0.4536(8) 0.021(7) Uiso 1 0 .
O114 O 0.2512(9) 0.4080(9) 0.4251(5) 0.018(5) Uiso 1 0 .
C115 C 0.4596(16) 0.3890(17) 0.5183(9) 0.038(9) Uiso 1 0 .
C116 C 0.5087(15) 0.3276(15) 0.5200(8) 0.023(8) Uiso 1 0 .
C117 C 0.5803(17) 0.3212(17) 0.5472(10) 0.046(10) Uiso 1 0 .
C118 C 0.5972(16) 0.3766(17) 0.5755(9) 0.034(9) Uiso 1 0 .
C119 C 0.5534(17) 0.4368(17) 0.5747(9) 0.041(9) Uiso 1 0 .
C120 C 0.4802(16) 0.4429(16) 0.5458(9) 0.036(9) Uiso 1 0 .
C121 C 0.6743(15) 0.3703(15) 0.6057(9) 0.032(9) Uiso 1 0 .
C122 C 0.2164(16) 0.5172(16) 0.4474(9) 0.029(8) Uiso 1 0 .
C123 C 0.1483(18) 0.5166(17) 0.4184(10) 0.041(9) Uiso 1 0 .
C124 C 0.0925(19) 0.574(2) 0.4112(10) 0.061(11) Uiso 1 0 .
C125 C 0.1071(18) 0.6311(18) 0.4352(10) 0.047(10) Uiso 1 0 .
C126 C 0.1732(19) 0.6318(18) 0.4663(10) 0.052(10) Uiso 1 0 .
C127 C 0.2264(18) 0.5755(19) 0.4712(10) 0.051(10) Uiso 1 0 .
C128 C 0.049(2) 0.698(2) 0.4304(11) 0.080(13) Uiso 1 0 .
C129 C 0.380(2) 0.6237(19) 0.6048(11) 0.057(11) Uiso 1 0 .
CL130 CL 0.3976(6) 0.6314(6) 0.5560(4) 0.092(6) Uani 1 0 .
CL131 CL 0.3376(10) 0.5333(9) 0.6079(5) 0.102(10) Uani 0.67(3) 0 .
CL132 CL 0.291(2) 0.659(3) 0.6049(16) 0.19(3) Uani 0.34(3) 0 .
C133 C 0.821(2) 0.312(2) 0.4320(13) 0.037(13) Uiso 0.7 0 .
C134 C 0.109(3) 0.672(2) 0.5537(14) 0.049(14) Uiso 0.7 0 .
N135 N 0.0395(18) 0.6464(17) 0.5442(9) 0.031(10) Uiso 0.7 0 .
C136 C 0.157(6) 0.057(6) 0.039(3) 0.13(4) Uiso 0.5 0 .
C137 C 0.8992(19) 0.9523(17) 0.9641(9) 0.040(10) Uiso 1 0 .
C138 C 0.201(4) 0.117(4) 0.056(2) 0.05(2) Uiso 0.5 0 .
C139 C 0.178(4) 0.166(4) 0.0928(19) 0.009(18) Uiso 0.5 0 .
C140 C 0.250(3) 0.249(3) 0.0693(17) 0.042(18) Uiso 0.5 0 .
C141 C 0.811(2) 0.872(2) 0.9088(13) 0.016(13) Uiso 0.7 0 .
C142 C 0.192(3) 0.189(3) 0.0838(16) 0.05(2) Uiso 0.7 0 .
H1 H -0.1188 0.2707 0.3536 0.0283 Uiso 1 0 .
H2 H 0.9824 0.0575 0.3537 0.0299 Uiso 1 0 .
H3 H 0.8986 0.9571 0.3576 0.0205 Uiso 1 0 .
H4 H 0.7431 0.0884 0.4017 0.0469 Uiso 1 0 .
H5 H -0.1822 0.1909 0.3903 0.0399 Uiso 1 0 .
H6 H 0.0543 0.424 0.3299 0.0393 Uiso 1 0 .
H7 H 0.0007 0.5404 0.2968 0.0675 Uiso 1 0 .
H8 H 0.7934 0.4977 0.3363 0.0527 Uiso 1 0 .
H9 H -0.1523 0.3827 0.3621 0.05 Uiso 1 0 .
H10 H 0.2623 0.4121 0.2274 0.0224 Uiso 1 0 .
H11 H 0.3057 0.1747 0.2356 0.0152 Uiso 1 0 .
H12 H 0.3537 0.1182 0.1849 0.043 Uiso 1 0 .
H13 H 0.397 0.3191 0.138 0.0489 Uiso 1 0 .
H14 H 0.353 0.3697 0.1929 0.0296 Uiso 1 0 .
H15 H 0.2089 0.4992 0.3384 0.0379 Uiso 1 0 .
H16 H 0.1592 0.6184 0.3373 0.041 Uiso 1 0 .
H17 H 0.1172 0.6215 0.2194 0.0485 Uiso 1 0 .
H18 H 0.162 0.4923 0.2186 0.0451 Uiso 1 0 .
H19 H 0.1946 0.9244 0.2715 0.045 Uiso 1 0 .
H20 H 0.0961 -0.0606 0.3716 0.0417 Uiso 1 0 .
H21 H -0.0063 -0.1464 0.379 0.0395 Uiso 1 0 .
H22 H -0.0464 -0.1657 0.2621 0.0429 Uiso 1 0 .
H23 H 0.0604 -0.0901 0.2558 0.0748 Uiso 1 0 .
H24 H 0.4043 0.0775 0.2869 0.0447 Uiso 1 0 .
H25 H 0.5113 0.0546 0.2521 0.0615 Uiso 1 0 .
H26 H 0.3876 0.8738 0.2049 0.0959 Uiso 1 0 .
H27 H 0.2765 0.9078 0.235 0.0612 Uiso 1 0 .
H28 H 0.2663 0.9989 0.5333 0.0348 Uiso 1 0 .
H29 H 0.0623 0.0235 0.4303 0.0493 Uiso 1 0 .
H30 H -0.0546 -0.0481 0.4341 0.0565 Uiso 1 0 .
H31 H 0.0609 -0.1549 0.5304 0.0545 Uiso 1 0 .
H32 H 0.1753 -0.0806 0.5316 0.0471 Uiso 1 0 .
H33 H 0.4192 0.1882 0.5352 0.0382 Uiso 1 0 .
H34 H 0.5262 0.199 0.5916 0.0379 Uiso 1 0 .
H35 H 0.4784 0.9946 0.6252 0.0596 Uiso 1 0 .
H36 H 0.3732 -0.0162 0.57 0.0422 Uiso 1 0 .
H37 H 0.6437 0.1903 0.3922 0.0458 Uiso 1 0 .
H38 H 0.5299 0.1117 0.4882 0.032 Uiso 1 0 .
H39 H 0.6072 0.0965 0.5526 0.0465 Uiso 1 0 .
H40 H 0.7904 0.2016 0.5141 0.0539 Uiso 1 0 .
H41 H 0.7099 0.2173 0.45 0.0562 Uiso 1 0 .
H42 H 0.4635 0.2321 0.2842 0.0495 Uiso 1 0 .
H43 H 0.5026 0.2271 0.2244 0.0513 Uiso 1 0 .
H44 H 0.7283 0.1893 0.2808 0.1061 Uiso 1 0 .
H45 H 0.6867 0.1794 0.3424 0.1049 Uiso 1 0 .
H46 H 0.3522 0.491 0.4985 0.0367 Uiso 1 0 .
H47 H 0.4922 0.2885 0.5005 0.0403 Uiso 1 0 .
H48 H 0.619 0.2813 0.5475 0.0478 Uiso 1 0 .
H49 H 0.5718 0.476 0.593 0.058 Uiso 1 0 .
H50 H 0.4445 0.4853 0.5463 0.0433 Uiso 1 0 .
H51 H 0.1372 0.4727 0.4016 0.0499 Uiso 1 0 .
H52 H 0.0462 0.5729 0.3899 0.0657 Uiso 1 0 .
H53 H 0.1807 0.6739 0.4843 0.0645 Uiso 1 0 .
H54 H 0.2724 0.5761 0.4925 0.0561 Uiso 1 0 .
H55 H 0.7022 0.9567 0.3625 0.0351 Uiso 1 0 .
H56 H -0.2251 -0.0947 0.3693 0.0351 Uiso 1 0 .
H57 H -0.2529 -0.0589 0.4049 0.0351 Uiso 1 0 .
H58 H 0.8986 0.6256 0.2882 0.051 Uiso 1 0 .
H59 H -0.1877 0.597 0.2831 0.051 Uiso 1 0 .
H60 H -0.1466 0.6303 0.3229 0.051 Uiso 1 0 .
H61 H 0.3858 0.1893 0.0987 0.07 Uiso 1 0 .
H62 H 0.4684 0.1839 0.1259 0.07 Uiso 1 0 .
H63 H 0.4075 0.1216 0.1251 0.07 Uiso 1 0 .
H64 H 0.1285 0.7362 0.2604 0.0539 Uiso 1 0 .
H65 H 0.0453 0.7049 0.2619 0.0539 Uiso 1 0 .
H66 H 0.1041 0.7219 0.3006 0.0539 Uiso 1 0 .
H67 H 0.8495 0.8058 0.3088 0.0515 Uiso 1 0 .
H68 H 0.9059 0.7397 0.311 0.0515 Uiso 1 0 .
H69 H -0.1049 -0.221 0.3492 0.0515 Uiso 1 0 .
H70 H 0.5101 -0.059 0.1777 0.0782 Uiso 1 0 .
H71 H 0.5708 -0.026 0.2121 0.0782 Uiso 1 0 .
H72 H 0.5463 0.8933 0.2135 0.0782 Uiso 1 0 .
H73 H 0.8883 0.8528 0.453 0.0566 Uiso 1 0 .
H74 H 0.9368 0.7916 0.4771 0.0566 Uiso 1 0 .
H75 H -0.1007 -0.1476 0.4985 0.0566 Uiso 1 0 .
H76 H 0.6124 0.0681 0.6533 0.0466 Uiso 1 0 .
H77 H 0.6014 0.1515 0.6506 0.0466 Uiso 1 0 .
H78 H 0.5508 0.1056 0.6741 0.0466 Uiso 1 0 .
H79 H 0.8068 0.1048 0.5766 0.0494 Uiso 1 0 .
H80 H 0.7759 0.1767 0.5914 0.0494 Uiso 1 0 .
H81 H 0.7309 0.1048 0.5948 0.0494 Uiso 1 0 .
H82 H 0.6845 0.1692 0.2079 0.0964 Uiso 1 0 .
H83 H 0.6237 0.2263 0.1878 0.0964 Uiso 1 0 .
H84 H 0.7008 0.2511 0.2156 0.0964 Uiso 1 0 .
H85 H 0.7026 0.3258 0.6034 0.0409 Uiso 1 0 .
H86 H 0.7113 0.4094 0.6022 0.0409 Uiso 1 0 .
H87 H 0.6657 0.374 0.6319 0.0409 Uiso 1 0 .
H88 H 0.0778 0.7401 0.4241 0.073 Uiso 1 0 .
H89 H 0.0064 0.6897 0.4089 0.073 Uiso 1 0 .
H90 H 0.0298 0.7067 0.4534 0.073 Uiso 1 0 .

loop_
_atom_type_symbol
_atom_type_description
_atom_type_scat_dispersion_real
_atom_type_scat_dispersion_imag
_atom_type_scat_source
BR Br -0.374 2.456 'International Tables Vol. IV (1974) Table 2.2B'
MN Mn 0.295 0.729 'International Tables Vol. IV (1974) Table 2.2B'
CL Cl 0.132 0.159 'International Tables Vol. IV (1974) Table 2.2B'
O O 0.008 0.006 'International Tables Vol. IV (1974) Table 2.2B'
N N 0.004 0.003 'International Tables Vol. IV (1974) Table 2.2B'
C C 0.002 0.002 'International Tables Vol. IV (1974) Table 2.2B'
H H 0 0 'International Tables Vol. IV (1974) Table 2.2B'
